data_7213060
loop_
_publ_author_name
'Senthil Kumar, V. S.'
'Kuduva, Srinivasan S.'
'Desiraju, Gautam R.'

_publ_section_title
;
 Pseudopolymorphs of 3,5-dinitrosalicylic acid
;
_journal_issue 6
_journal_name_full 'Journal of the Chemical Society, Perkin Transactions 2'
_journal_page_first 1069
_journal_paper_doi 10.1039/a902134e
_journal_year 1999
_chemical_formula_moiety 'C7 H4 N2 O7 . H2 O'
_chemical_formula_sum 'C7 H6 N2 O8'
_chemical_formula_weight 246.14
_space_group_IT_number 5
_symmetry_cell_setting monoclinic
_symmetry_space_group_name_Hall 'C 2y'
_symmetry_space_group_name_H-M 'C 1 2 1'
_atom_sites_solution_hydrogens geom
_atom_sites_solution_primary direct
_atom_sites_solution_secondary difmap
_audit_creation_method SHELXL-97
_cell_angle_alpha 90.00
_cell_angle_beta 132.58(2)
_cell_angle_gamma 90.00
_cell_formula_units_Z 4
_cell_length_a 16.487(4)
_cell_length_b 5.8204(16)
_cell_length_c 13.462(4)
_cell_measurement_reflns_used 25
_cell_measurement_temperature 293(2)
_cell_measurement_theta_max 12
_cell_measurement_theta_min 8
_cell_volume 951.2(5)
_computing_structure_refinement 'SHELXL-97 (Sheldrick, 1997)'
_computing_structure_solution 'SHELXS-97 (Sheldrick, 1990)'
_diffrn_ambient_temperature 293(2)
_diffrn_measured_fraction_theta_full 0.999
_diffrn_measured_fraction_theta_max 0.999
_diffrn_radiation_monochromator graphite
_diffrn_radiation_source 'fine-focus sealed tube'
_diffrn_radiation_type MoK\a
_diffrn_radiation_wavelength 0.71073
_diffrn_reflns_av_R_equivalents 0.0058
_diffrn_reflns_av_sigmaI/netI 0.0505
_diffrn_reflns_limit_h_max 24
_diffrn_reflns_limit_h_min 0
_diffrn_reflns_limit_k_max 8
_diffrn_reflns_limit_k_min 0
_diffrn_reflns_limit_l_max 14
_diffrn_reflns_limit_l_min -20
_diffrn_reflns_number 1952
_diffrn_reflns_theta_full 32.46
_diffrn_reflns_theta_max 32.46
_diffrn_reflns_theta_min 2.05
_diffrn_standards_decay_% 5
_diffrn_standards_interval_time '90 minutes'
_diffrn_standards_number 3
_exptl_absorpt_coefficient_mu 0.161
_exptl_absorpt_correction_type none
_exptl_crystal_colour yellow
_exptl_crystal_density_diffrn 1.719
_exptl_crystal_density_method 'not measured'
_exptl_crystal_F_000 504
_refine_diff_density_max 0.255
_refine_diff_density_min -0.228
_refine_diff_density_rms 0.054
_refine_ls_abs_structure_details 'Flack H D (1983), Acta Cryst. A39, 876-881'
_refine_ls_abs_structure_Flack 0.00
_refine_ls_extinction_method none
_refine_ls_goodness_of_fit_ref 1.012
_refine_ls_hydrogen_treatment mixed
_refine_ls_matrix_type full
_refine_ls_number_parameters 150
_refine_ls_number_reflns 1867
_refine_ls_number_restraints 3
_refine_ls_restrained_S_all 1.011
_refine_ls_R_factor_all 0.1226
_refine_ls_R_factor_gt 0.0592
_refine_ls_shift/su_max 0.002
_refine_ls_shift/su_mean 0.000
_refine_ls_structure_factor_coef Fsqd
_refine_ls_weighting_details 'calc w=1/[\s^2^(Fo^2^)+(0.0591P)^2^+0.0000P] where P=(Fo^2^+2Fc^2^)/3'
_refine_ls_weighting_scheme calc
_refine_ls_wR_factor_gt 0.1143
_refine_ls_wR_factor_ref 0.1296
_reflns_number_gt 1057
_reflns_number_total 1867
_reflns_threshold_expression >2sigma(I)
_cod_data_source_file 902134esup1.cif
_cod_data_source_block Form_F
_cod_depositor_comments
;
The following automatic conversions were performed:

'_symmetry_cell_setting' value 'Monoclinic' changed to 'monoclinic'
according to /home/saulius/struct/CIF-dictionaries/cif_core.dic
dictionary named 'cif_core.dic' version 2.4.2 from 2011-04-26.

Automatic conversion script
Id: cif_fix_values 1891 2012-01-12 08:04:46Z andrius 

The following automatic conversions were performed:

data name '_atom_site_symmetry_multiplicit' was replaced with
'_atom_site_symmetry_multiplicity' as specified in the replacement
file 'data/replacement-values/replacement_tags.lst'.

Automatic conversion script
Id: cif_correct_tags 9268 2022-04-12 08:56:07Z antanas 
;
_cod_original_sg_symbol_H-M C2
_cod_database_code 7213060

loop_
_symmetry_equiv_pos_as_xyz
'x, y, z'
'-x, y, -z'
'x+1/2, y+1/2, z'
'-x+1/2, y+1/2, -z'

loop_
_atom_site_label
_atom_site_type_symbol
_atom_site_fract_x
_atom_site_fract_y
_atom_site_fract_z
_atom_site_U_iso_or_equiv
_atom_site_adp_type
_atom_site_occupancy
_atom_site_symmetry_multiplicity
_atom_site_calc_flag
_atom_site_refinement_flags
C1 C 0.40177(11) 0.3987(3) 0.27105(19) 0.0338(7) Uani 1 1 d G
C2 C 0.31206(15) 0.5295(3) 0.16642(19) 0.0323(7) Uani 1 1 d G
C3 C 0.20589(12) 0.4624(4) 0.10398(18) 0.0335(7) Uani 1 1 d G
C4 C 0.18943(12) 0.2644(4) 0.14619(19) 0.0353(8) Uani 1 1 d G
H4 H 0.1184 0.2195 0.1044 0.042 Uiso 1 1 calc .
C5 C 0.27914(15) 0.1336(3) 0.2508(2) 0.0355(7) Uani 1 1 d G
C6 C 0.38530(13) 0.2007(3) 0.31326(18) 0.0335(7) Uani 1 1 d G
H6 H 0.4453 0.1132 0.3833 0.040 Uiso 1 1 calc .
C7 C 0.5156(2) 0.4754(7) 0.3435(3) 0.0361(7) Uani 1 1 d .
N2 N 0.1087(2) 0.5838(6) -0.0108(3) 0.0412(7) Uani 1 1 d .
N1 N 0.2631(2) -0.0662(5) 0.2995(3) 0.0420(7) Uani 1 1 d .
O7 O 0.32648(18) 0.7195(5) 0.1237(2) 0.0467(7) Uani 1 1 d .
H7A H 0.3926 0.7428 0.1707 0.070 Uiso 1 1 calc R
O2 O 0.59174(18) 0.3391(5) 0.4404(2) 0.0503(7) Uani 1 1 d .
H1A H 0.6524 0.3970 0.4812 0.075 Uiso 1 1 calc R
O1 O 0.53319(18) 0.6541(5) 0.3128(2) 0.0496(7) Uani 1 1 d .
O4 O 0.3441(2) -0.1827(5) 0.3868(3) 0.0571(8) Uani 1 1 d .
O6 O 0.1160(2) 0.7903(5) -0.0164(3) 0.0662(9) Uani 1 1 d .
O3 O 0.1707(2) -0.1127(6) 0.2514(3) 0.0644(8) Uani 1 1 d .
O5 O 0.0255(2) 0.4736(6) -0.0952(3) 0.0634(8) Uani 1 1 d .
O1W O 0.7913(2) 0.4596(6) 0.5890(3) 0.0553(7) Uani 1 1 d D
H1WA H 0.838(3) 0.367(7) 0.611(5) 0.076(16) Uiso 1 1 d D
H1WB H 0.820(4) 0.550(7) 0.651(4) 0.088(19) Uiso 1 1 d D

loop_
_atom_site_aniso_label
_atom_site_aniso_U_11
_atom_site_aniso_U_22
_atom_site_aniso_U_33
_atom_site_aniso_U_23
_atom_site_aniso_U_13
_atom_site_aniso_U_12
C1 0.0319(14) 0.0328(19) 0.0368(16) -0.0039(14) 0.0232(13) -0.0011(13)
C2 0.0360(15) 0.0293(18) 0.0329(15) -0.0015(13) 0.0238(13) -0.0033(14)
C3 0.0309(14) 0.0342(18) 0.0331(15) -0.0022(15) 0.0207(13) 0.0011(15)
C4 0.0314(15) 0.036(2) 0.0392(17) -0.0102(15) 0.0241(14) -0.0060(14)
C5 0.0370(15) 0.0338(19) 0.0369(16) -0.0031(14) 0.0255(14) -0.0065(14)
C6 0.0351(15) 0.0313(17) 0.0308(14) -0.0009(14) 0.0210(13) -0.0007(14)
C7 0.0303(14) 0.040(2) 0.0322(15) -0.0026(16) 0.0190(13) -0.0033(16)
N2 0.0319(14) 0.0449(19) 0.0381(15) 0.0016(15) 0.0202(13) 0.0043(14)
N1 0.0504(16) 0.0321(18) 0.0481(17) -0.0033(14) 0.0351(15) -0.0085(15)
O7 0.0369(11) 0.0455(16) 0.0456(13) 0.0138(12) 0.0231(11) 0.0010(11)
O2 0.0285(10) 0.0492(17) 0.0521(14) 0.0089(14) 0.0188(10) 0.0001(12)
O1 0.0364(11) 0.0531(19) 0.0484(14) 0.0115(14) 0.0243(11) -0.0066(13)
O4 0.0602(16) 0.0445(18) 0.0644(17) 0.0147(15) 0.0413(14) 0.0023(15)
O6 0.0504(17) 0.0418(17) 0.076(2) 0.0152(16) 0.0303(16) 0.0082(14)
O3 0.0544(15) 0.063(2) 0.0774(19) 0.0075(16) 0.0452(15) -0.0130(15)
O5 0.0341(11) 0.0615(19) 0.0524(14) -0.0060(16) 0.0124(11) -0.0003(15)
O1W 0.0338(12) 0.0508(18) 0.0635(17) -0.0108(16) 0.0258(13) 0.0021(14)

loop_
_atom_type_symbol
_atom_type_description
_atom_type_scat_dispersion_real
_atom_type_scat_dispersion_imag
_atom_type_scat_source
C C 0.0033 0.0016 'International Tables Vol C Tables 4.2.6.8 and 6.1.1.4'
H H 0.0000 0.0000 'International Tables Vol C Tables 4.2.6.8 and 6.1.1.4'
N N 0.0061 0.0033 'International Tables Vol C Tables 4.2.6.8 and 6.1.1.4'
O O 0.0106 0.0060 'International Tables Vol C Tables 4.2.6.8 and 6.1.1.4'

loop_
_geom_angle_atom_site_label_1
_geom_angle_atom_site_label_2
_geom_angle_atom_site_label_3
_geom_angle
C2 C1 C6 120.0
C2 C1 C7 120.49(19)
C6 C1 C7 119.42(19)
O7 C2 C1 120.73(16)
O7 C2 C3 119.27(16)
C1 C2 C3 120.0
C2 C3 C4 120.0
C2 C3 N2 122.59(18)
C4 C3 N2 117.31(18)
C5 C4 C3 120.0
C5 C4 H4 120.0
C3 C4 H4 120.0
C4 C5 C6 120.0
C4 C5 N1 120.32(17)
C6 C5 N1 119.61(17)
C5 C6 C1 120.0
C5 C6 H6 120.0
C1 C6 H6 120.0
O1 C7 O2 124.7(3)
O1 C7 C1 121.1(3)
O2 C7 C1 114.2(3)
O5 N2 O6 124.1(3)
O5 N2 C3 118.3(3)
O6 N2 C3 117.6(3)
O3 N1 O4 123.2(3)
O3 N1 C5 119.0(3)
O4 N1 C5 117.7(3)
C2 O7 H7A 109.5
C7 O2 H1A 109.5
H1WA O1W H1WB 108(4)

loop_
_geom_bond_atom_site_label_1
_geom_bond_atom_site_label_2
_geom_bond_distance
C1 C2 1.3900
C1 C6 1.3900
C1 C7 1.482(3)
C2 O7 1.340(3)
C2 C3 1.3900
C3 C4 1.3900
C3 N2 1.451(3)
C4 C5 1.3900
C4 H4 0.9300
C5 C6 1.3900
C5 N1 1.445(3)
C6 H6 0.9300
C7 O1 1.224(4)
C7 O2 1.300(4)
N2 O5 1.214(4)
N2 O6 1.215(4)
N1 O3 1.216(3)
N1 O4 1.225(4)
O7 H7A 0.8200
O2 H1A 0.8200
O1W H1WA 0.818(10)
O1W H1WB 0.815(10)
